data_7018123
loop_
_publ_author_name
'Sarma, Moushumi'
'Mondal, Biplab'

_publ_section_title
;
 Nitric oxide reactivity of copper(ii) complexes of bidentate amine
 ligands: effect of substitution on ligand nitrosation.
;
_journal_issue 10
_journal_name_full 'Dalton transactions (Cambridge, England : 2003)'
_journal_page_first 2927
_journal_page_last 2934
_journal_paper_doi 10.1039/c2dt11082b
_journal_volume 41
_journal_year 2012
_chemical_formula_sum 'C24 H36 N2 O4 S2'
_chemical_formula_weight 480.67
_chemical_name_systematic
;
?
;
_space_group_IT_number 2
_symmetry_cell_setting triclinic
_symmetry_space_group_name_Hall '-P 1'
_symmetry_space_group_name_H-M 'P -1'
_atom_sites_solution_hydrogens geom
_atom_sites_solution_primary direct
_atom_sites_solution_secondary difmap
_audit_creation_method SHELXL-97
_cell_angle_alpha 91.902(3)
_cell_angle_beta 98.241(3)
_cell_angle_gamma 97.192(3)
_cell_formula_units_Z 1
_cell_length_a 5.3633(2)
_cell_length_b 9.9606(5)
_cell_length_c 12.5886(5)
_cell_measurement_reflns_used 2376
_cell_measurement_temperature 296(2)
_cell_measurement_theta_max 23.74
_cell_measurement_theta_min 2.57
_cell_volume 659.43(5)
_computing_structure_refinement 'SHELXL-97 (Sheldrick, 1997)'
_computing_structure_solution 'SHELXS-97 (Sheldrick, 1990)'
_diffrn_ambient_temperature 296(2)
_diffrn_measured_fraction_theta_full 0.925
_diffrn_measured_fraction_theta_max 0.925
_diffrn_radiation_monochromator graphite
_diffrn_radiation_source 'fine-focus sealed tube'
_diffrn_radiation_type MoK\a
_diffrn_radiation_wavelength 0.71073
_diffrn_reflns_av_R_equivalents 0.0683
_diffrn_reflns_av_sigmaI/netI 0.0529
_diffrn_reflns_limit_h_max 6
_diffrn_reflns_limit_h_min -6
_diffrn_reflns_limit_k_max 11
_diffrn_reflns_limit_k_min -10
_diffrn_reflns_limit_l_max 14
_diffrn_reflns_limit_l_min -14
_diffrn_reflns_number 6527
_diffrn_reflns_theta_full 25.00
_diffrn_reflns_theta_max 25.00
_diffrn_reflns_theta_min 1.64
_exptl_absorpt_coefficient_mu 0.232
_exptl_absorpt_correction_type none
_exptl_crystal_colour colorless
_exptl_crystal_density_diffrn 1.210
_exptl_crystal_density_method 'not measured'
_exptl_crystal_description block
_exptl_crystal_F_000 258
_exptl_crystal_size_max 0.21
_exptl_crystal_size_mid 0.16
_exptl_crystal_size_min 0.14
_refine_diff_density_max 0.224
_refine_diff_density_min -0.269
_refine_diff_density_rms 0.038
_refine_ls_extinction_method none
_refine_ls_goodness_of_fit_ref 1.024
_refine_ls_hydrogen_treatment constr
_refine_ls_matrix_type full
_refine_ls_number_parameters 148
_refine_ls_number_reflns 2151
_refine_ls_number_restraints 0
_refine_ls_restrained_S_all 1.024
_refine_ls_R_factor_all 0.0611
_refine_ls_R_factor_gt 0.0444
_refine_ls_shift/su_max 0.000
_refine_ls_shift/su_mean 0.000
_refine_ls_structure_factor_coef Fsqd
_refine_ls_weighting_details 'calc w=1/[\s^2^(Fo^2^)+(0.0574P)^2^+0.0000P] where P=(Fo^2^+2Fc^2^)/3'
_refine_ls_weighting_scheme calc
_refine_ls_wR_factor_gt 0.1098
_refine_ls_wR_factor_ref 0.1171
_reflns_number_gt 1545
_reflns_number_total 2151
_reflns_threshold_expression >2sigma(I)
_cod_data_source_file c2dt11082b.txt
_cod_data_source_block m3
_cod_depositor_comments
;
The following automatic conversions were performed:

'_symmetry_cell_setting' value 'Triclinic' changed to 'triclinic'
according to /home/saulius/struct/CIF-dictionaries/cif_core.dic
dictionary named 'cif_core.dic' version 2.4.1 from 2010-06-29.

Automatic conversion script
Id: cif_fix_values 1715 2011-07-08 13:25:40Z adriana 
;
_cod_original_sg_symbol_H-M P-1
_cod_database_code 7018123

loop_
_symmetry_equiv_pos_as_xyz
'x, y, z'
'-x, -y, -z'

loop_
_atom_site_label
_atom_site_type_symbol
_atom_site_fract_x
_atom_site_fract_y
_atom_site_fract_z
_atom_site_U_iso_or_equiv
_atom_site_adp_type
_atom_site_occupancy
_atom_site_symmetry_multiplicity
_atom_site_calc_flag
_atom_site_refinement_flags
S1 S -0.18105(10) 0.56669(6) 0.20710(4) 0.0560(3) Uani 1 1 d .
O1 O -0.3572(3) 0.49575(17) 0.26746(12) 0.0768(5) Uani 1 1 d .
O2 O -0.2623(3) 0.66470(15) 0.13386(12) 0.0699(5) Uani 1 1 d .
N1 N -0.0733(3) 0.45228(16) 0.13708(12) 0.0477(5) Uani 1 1 d .
C1 C 0.7293(6) 0.8350(3) 0.5170(3) 0.1210(12) Uani 1 1 d .
H1A H 0.7628 0.9294 0.5036 0.181 Uiso 1 1 calc R
H1B H 0.8732 0.7908 0.5056 0.181 Uiso 1 1 calc R
H1C H 0.6992 0.8256 0.5899 0.181 Uiso 1 1 calc R
C2 C 0.4967(5) 0.7704(3) 0.4410(2) 0.0723(7) Uani 1 1 d .
C3 C 0.4261(5) 0.8231(3) 0.3434(2) 0.0800(8) Uani 1 1 d .
H3 H 0.5214 0.9007 0.3244 0.096 Uiso 1 1 calc R
C4 C 0.2176(5) 0.7639(2) 0.27262(19) 0.0674(7) Uani 1 1 d .
H4 H 0.1726 0.8025 0.2076 0.081 Uiso 1 1 calc R
C5 C 0.0767(4) 0.6480(2) 0.29831(15) 0.0479(5) Uani 1 1 d .
C7 C 0.3544(5) 0.6549(3) 0.46552(19) 0.0734(7) Uani 1 1 d .
H7 H 0.3983 0.6173 0.5312 0.088 Uiso 1 1 calc R
C6 C 0.1478(5) 0.5928(2) 0.39561(18) 0.0632(6) Uani 1 1 d .
H6 H 0.0559 0.5136 0.4139 0.076 Uiso 1 1 calc R
C12 C -0.3882(5) 0.1891(3) 0.0752(3) 0.1199(12) Uani 1 1 d .
H15A H -0.4364 0.1138 0.0236 0.180 Uiso 1 1 calc R
H12B H -0.4273 0.2709 0.0420 0.180 Uiso 1 1 calc R
H12C H -0.4799 0.1750 0.1348 0.180 Uiso 1 1 calc R
C10 C -0.1101(5) 0.2011(2) 0.1140(2) 0.0738(7) Uani 1 1 d .
H10A H -0.0225 0.2088 0.0508 0.089 Uiso 1 1 calc R
C11 C -0.0370(6) 0.0771(3) 0.1705(3) 0.1078(10) Uani 1 1 d .
H11A H 0.1438 0.0872 0.1916 0.162 Uiso 1 1 calc R
H11B H -0.0889 -0.0017 0.1227 0.162 Uiso 1 1 calc R
H11C H -0.1197 0.0669 0.2331 0.162 Uiso 1 1 calc R
C9 C -0.0142(4) 0.3272(2) 0.18743(16) 0.0574(6) Uani 1 1 d .
H9A H -0.0904 0.3193 0.2527 0.069 Uiso 1 1 calc R
H9B H 0.1684 0.3324 0.2073 0.069 Uiso 1 1 calc R
C8 C 0.0816(3) 0.5022(2) 0.05476(13) 0.0472(5) Uani 1 1 d .
H8B H 0.2165 0.4465 0.0512 0.057 Uiso 1 1 calc R
H8A H 0.1593 0.5945 0.0748 0.057 Uiso 1 1 calc R

loop_
_atom_site_aniso_label
_atom_site_aniso_U_11
_atom_site_aniso_U_22
_atom_site_aniso_U_33
_atom_site_aniso_U_23
_atom_site_aniso_U_13
_atom_site_aniso_U_12
S1 0.0538(4) 0.0680(5) 0.0473(4) -0.0052(3) 0.0068(3) 0.0146(3)
O1 0.0601(9) 0.1050(14) 0.0667(10) -0.0073(10) 0.0258(8) 0.0003(9)
O2 0.0762(11) 0.0778(12) 0.0588(9) 0.0024(9) -0.0045(8) 0.0389(9)
N1 0.0563(10) 0.0474(11) 0.0403(10) 0.0008(9) 0.0075(8) 0.0112(8)
C1 0.094(2) 0.128(3) 0.124(2) -0.051(2) -0.023(2) 0.0096(19)
C2 0.0732(17) 0.0683(19) 0.0701(19) -0.0205(16) -0.0041(14) 0.0122(15)
C3 0.099(2) 0.0541(17) 0.081(2) -0.0088(16) 0.0134(17) -0.0061(14)
C4 0.0944(19) 0.0504(16) 0.0548(15) -0.0003(13) 0.0026(14) 0.0102(14)
C5 0.0595(13) 0.0459(14) 0.0406(13) 0.0002(11) 0.0104(10) 0.0132(11)
C7 0.0899(19) 0.082(2) 0.0472(15) -0.0014(15) -0.0047(14) 0.0256(17)
C6 0.0779(16) 0.0655(17) 0.0439(14) 0.0022(13) 0.0056(12) 0.0042(13)
C12 0.089(2) 0.075(2) 0.176(3) -0.002(2) -0.032(2) -0.0063(17)
C10 0.0782(18) 0.0520(16) 0.0874(18) 0.0067(15) -0.0026(15) 0.0102(13)
C11 0.116(2) 0.0596(19) 0.142(3) 0.0190(19) -0.003(2) 0.0102(16)
C9 0.0607(13) 0.0597(16) 0.0498(13) 0.0062(12) 0.0026(11) 0.0059(12)
C8 0.0492(11) 0.0507(13) 0.0408(11) -0.0013(10) 0.0047(9) 0.0071(10)

loop_
_atom_type_symbol
_atom_type_description
_atom_type_scat_dispersion_real
_atom_type_scat_dispersion_imag
_atom_type_scat_source
C C 0.0033 0.0016 'International Tables Vol C Tables 4.2.6.8 and 6.1.1.4'
H H 0.0000 0.0000 'International Tables Vol C Tables 4.2.6.8 and 6.1.1.4'
N N 0.0061 0.0033 'International Tables Vol C Tables 4.2.6.8 and 6.1.1.4'
O O 0.0106 0.0060 'International Tables Vol C Tables 4.2.6.8 and 6.1.1.4'
S S 0.1246 0.1234 'International Tables Vol C Tables 4.2.6.8 and 6.1.1.4'

loop_
_geom_angle_atom_site_label_1
_geom_angle_atom_site_label_2
_geom_angle_atom_site_label_3
_geom_angle
_geom_angle_site_symmetry_1
_geom_angle_site_symmetry_3
O1 S1 O2 120.10(10) . .
O1 S1 N1 106.68(9) . .
O2 S1 N1 106.71(9) . .
O1 S1 C5 108.00(9) . .
O2 S1 C5 107.45(10) . .
N1 S1 C5 107.29(9) . .
C9 N1 C8 117.00(15) . .
C9 N1 S1 118.92(13) . .
C8 N1 S1 116.52(13) . .
C2 C1 H1A 109.5 . .
C2 C1 H1B 109.5 . .
H1A C1 H1B 109.5 . .
C2 C1 H1C 109.5 . .
H1A C1 H1C 109.5 . .
H1B C1 H1C 109.5 . .
C7 C2 C3 117.5(2) . .
C7 C2 C1 121.2(3) . .
C3 C2 C1 121.2(3) . .
C2 C3 C4 121.8(3) . .
C2 C3 H3 119.1 . .
C4 C3 H3 119.1 . .
C5 C4 C3 120.0(2) . .
C5 C4 H4 120.0 . .
C3 C4 H4 120.0 . .
C4 C5 C6 118.8(2) . .
C4 C5 S1 120.82(17) . .
C6 C5 S1 120.33(18) . .
C2 C7 C6 121.8(2) . .
C2 C7 H7 119.1 . .
C6 C7 H7 119.1 . .
C7 C6 C5 120.1(2) . .
C7 C6 H6 120.0 . .
C5 C6 H6 120.0 . .
C10 C12 H15A 109.5 . .
C10 C12 H12B 109.5 . .
H15A C12 H12B 109.5 . .
C10 C12 H12C 109.5 . .
H15A C12 H12C 109.5 . .
H12B C12 H12C 109.5 . .
C12 C10 C11 112.1(2) . .
C12 C10 C9 112.5(2) . .
C11 C10 C9 109.6(2) . .
C12 C10 H10A 107.5 . .
C11 C10 H10A 107.5 . .
C9 C10 H10A 107.5 . .
C10 C11 H11A 109.5 . .
C10 C11 H11B 109.5 . .
H11A C11 H11B 109.5 . .
C10 C11 H11C 109.5 . .
H11A C11 H11C 109.5 . .
H11B C11 H11C 109.5 . .
N1 C9 C10 112.73(17) . .
N1 C9 H9A 109.0 . .
C10 C9 H9A 109.0 . .
N1 C9 H9B 109.0 . .
C10 C9 H9B 109.0 . .
H9A C9 H9B 107.8 . .
N1 C8 C8 110.69(19) . 2_565
N1 C8 H8B 109.5 . .
C8 C8 H8B 109.5 2_565 .
N1 C8 H8A 109.5 . .
C8 C8 H8A 109.5 2_565 .
H8B C8 H8A 108.1 . .

loop_
_geom_bond_atom_site_label_1
_geom_bond_atom_site_label_2
_geom_bond_distance
_geom_bond_site_symmetry_2
S1 O1 1.4296(15) .
S1 O2 1.4298(15) .
S1 N1 1.6291(16) .
S1 C5 1.757(2) .
N1 C9 1.466(2) .
N1 C8 1.479(2) .
C1 C2 1.517(3) .
C1 H1A 0.9600 .
C1 H1B 0.9600 .
C1 H1C 0.9600 .
C2 C7 1.369(3) .
C2 C3 1.374(3) .
C3 C4 1.381(3) .
C3 H3 0.9300 .
C4 C5 1.373(3) .
C4 H4 0.9300 .
C5 C6 1.383(3) .
C7 C6 1.378(3) .
C7 H7 0.9300 .
C6 H6 0.9300 .
C12 C10 1.490(3) .
C12 H15A 0.9600 .
C12 H12B 0.9600 .
C12 H12C 0.9600 .
C10 C11 1.512(3) .
C10 C9 1.524(3) .
C10 H10A 0.9800 .
C11 H11A 0.9600 .
C11 H11B 0.9600 .
C11 H11C 0.9600 .
C9 H9A 0.9700 .
C9 H9B 0.9700 .
C8 C8 1.520(3) 2_565
C8 H8B 0.9700 .
C8 H8A 0.9700 .
